data_2225132
loop_
_publ_author_name
'Zatovsky, Igor V.'

_publ_section_title
;
 NASICON-type Na~3~V~2~(PO~4~)~3~
;
_journal_coeditor_code WM2293
_journal_issue 2
_journal_name_full 'Acta Crystallographica Section E'
_journal_page_first i12
_journal_paper_doi 10.1107/S1600536810002801
_journal_volume 66
_journal_year 2010
_chemical_formula_iupac 'Na3 V2 (P O4)3'
_chemical_formula_moiety 'O12 P3 V2, 3(Na)'
_chemical_formula_sum 'Na3 O12 P3 V2'
_chemical_formula_weight 455.76
_chemical_name_systematic
;
trisodium divanadium(III) tris(orthophosphate)
;
_space_group_IT_number 167
_symmetry_cell_setting trigonal
_symmetry_space_group_name_Hall '-R 3 2"c'
_symmetry_space_group_name_H-M 'R -3 c :H'
_atom_sites_solution_primary direct
_atom_sites_solution_secondary difmap
_audit_creation_method 'WinGX routine CIF_UPDATE'
_cell_angle_alpha 90
_cell_angle_beta 90
_cell_angle_gamma 120
_cell_formula_units_Z 6
_cell_length_a 8.7288(2)
_cell_length_b 8.7288(2)
_cell_length_c 21.8042(7)
_cell_measurement_reflns_used 12580
_cell_measurement_temperature 293(2)
_cell_measurement_theta_max 45.00
_cell_measurement_theta_min 3.28
_cell_volume 1438.73(7)
_computing_cell_refinement 'CrysAlis CCD (Oxford Diffraction, 2006)'
_computing_data_collection 'CrysAlis CCD (Oxford Diffraction, 2006)'
_computing_data_reduction 'CrysAlis RED (Oxford Diffraction, 2006)'
_computing_molecular_graphics 'DIAMOND (Brandenburg, 1999)'
_computing_publication_material
;
WinGX (Farrugia, 1999) and enCIFer (Allen <i>et al.</i>,  2004)
;
_computing_structure_refinement 'SHELXL97 (Sheldrick, 2008)'
_computing_structure_solution 'SHELXS97 (Sheldrick, 2008)'
_diffrn_ambient_temperature 293(2)
_diffrn_measured_fraction_theta_full 1
_diffrn_measured_fraction_theta_max 1
_diffrn_measurement_device_type 'Oxford Diffraction Xcalibur-3 CCD'
_diffrn_measurement_method '\f and \w scans'
_diffrn_radiation_monochromator graphite
_diffrn_radiation_source 'fine-focus sealed tube'
_diffrn_radiation_type MoK\a
_diffrn_radiation_wavelength 0.71073
_diffrn_reflns_av_R_equivalents 0.0634
_diffrn_reflns_limit_h_max 16
_diffrn_reflns_limit_h_min -17
_diffrn_reflns_limit_k_max 17
_diffrn_reflns_limit_k_min -17
_diffrn_reflns_limit_l_max 41
_diffrn_reflns_limit_l_min -43
_diffrn_reflns_number 12580
_diffrn_reflns_theta_full 45
_diffrn_reflns_theta_max 45
_diffrn_reflns_theta_min 3.28
_diffrn_standards_number 0
_exptl_absorpt_coefficient_mu 2.656
_exptl_absorpt_correction_T_max 0.7802
_exptl_absorpt_correction_T_min 0.6354
_exptl_absorpt_correction_type multi-scan
_exptl_absorpt_process_details '(Blessing, 1995)'
_exptl_crystal_colour green
_exptl_crystal_density_diffrn 3.156
_exptl_crystal_density_method 'not measured'
_exptl_crystal_description prism
_exptl_crystal_F_000 1320
_exptl_crystal_size_max 0.20
_exptl_crystal_size_mid 0.15
_exptl_crystal_size_min 0.10
_refine_diff_density_max 1.122
_refine_diff_density_min -0.735
_refine_ls_extinction_coef 0.0056(4)
_refine_ls_extinction_method 'SHELXL97 (Sheldrick, 2008)'
_refine_ls_goodness_of_fit_ref 1.1
_refine_ls_hydrogen_treatment undef
_refine_ls_matrix_type full
_refine_ls_number_parameters 37
_refine_ls_number_reflns 1331
_refine_ls_number_restraints 0
_refine_ls_restrained_S_all 1.1
_refine_ls_R_factor_all 0.0402
_refine_ls_R_factor_gt 0.0316
_refine_ls_shift/su_max 0
_refine_ls_shift/su_mean 0
_refine_ls_structure_factor_coef Fsqd
_refine_ls_weighting_details 'calc w=1/[\s^2^(Fo^2^)+(0.0264P)^2^+5.1429P] where P=(Fo^2^+2Fc^2^)/3'
_refine_ls_weighting_scheme calc
_refine_ls_wR_factor_ref 0.0752
_reflns_number_gt 1153
_reflns_number_total 1331
_reflns_threshold_expression I>2\s(I)
_cod_data_source_file wm2293.cif
_cod_data_source_block I
_cod_original_sg_symbol_H-M 'R -3 c'
_cod_database_code 2225132
_cod_database_fobs_code 2225132

loop_
_symmetry_equiv_pos_as_xyz
'x, y, z'
'-y, x-y, z'
'-x+y, -x, z'
'y, x, -z+1/2'
'x-y, -y, -z+1/2'
'-x, -x+y, -z+1/2'
'x+2/3, y+1/3, z+1/3'
'-y+2/3, x-y+1/3, z+1/3'
'-x+y+2/3, -x+1/3, z+1/3'
'y+2/3, x+1/3, -z+5/6'
'x-y+2/3, -y+1/3, -z+5/6'
'-x+2/3, -x+y+1/3, -z+5/6'
'x+1/3, y+2/3, z+2/3'
'-y+1/3, x-y+2/3, z+2/3'
'-x+y+1/3, -x+2/3, z+2/3'
'y+1/3, x+2/3, -z+7/6'
'x-y+1/3, -y+2/3, -z+7/6'
'-x+1/3, -x+y+2/3, -z+7/6'
'-x, -y, -z'
'y, -x+y, -z'
'x-y, x, -z'
'-y, -x, z-1/2'
'-x+y, y, z-1/2'
'x, x-y, z-1/2'
'-x+2/3, -y+1/3, -z+1/3'
'y+2/3, -x+y+1/3, -z+1/3'
'x-y+2/3, x+1/3, -z+1/3'
'-y+2/3, -x+1/3, z-1/6'
'-x+y+2/3, y+1/3, z-1/6'
'x+2/3, x-y+1/3, z-1/6'
'-x+1/3, -y+2/3, -z+2/3'
'y+1/3, -x+y+2/3, -z+2/3'
'x-y+1/3, x+2/3, -z+2/3'
'-y+1/3, -x+2/3, z+1/6'
'-x+y+1/3, y+2/3, z+1/6'
'x+1/3, x-y+2/3, z+1/6'

loop_
_atom_site_type_symbol
_atom_site_label
_atom_site_fract_x
_atom_site_fract_y
_atom_site_fract_z
_atom_site_U_iso_or_equiv
_atom_site_adp_type
_atom_site_calc_flag
_atom_site_refinement_flags
_atom_site_occupancy
_atom_site_disorder_assembly
_atom_site_disorder_group
V V1 0.3333 0.6667 0.019498(13) 0.00690(6) Uani d S 1 . .
Na Na1 0.3333 0.6667 0.1667 0.149(5) Uani d SP 0.805(18) . .
Na Na2 0.6667 0.96726(19) 0.0833 0.0522(10) Uani d SP 0.731(7) . .
P P1 -0.04273(5) 0.3333 0.0833 0.00866(8) Uani d S 1 . .
O O1 0.14193(13) 0.49765(14) 0.07762(5) 0.01643(16) Uani d . 1 . .
O O2 0.54047(16) 0.84480(17) -0.02643(7) 0.0259(2) Uani d . 1 . .

loop_
_atom_site_aniso_label
_atom_site_aniso_U_11
_atom_site_aniso_U_22
_atom_site_aniso_U_33
_atom_site_aniso_U_12
_atom_site_aniso_U_13
_atom_site_aniso_U_23
V1 0.00643(7) 0.00643(7) 0.00784(10) 0.00321(4) 0 0
Na1 0.218(8) 0.218(8) 0.0111(14) 0.109(4) 0 0
Na2 0.0224(8) 0.0170(5) 0.119(2) 0.0112(4) -0.0354(11) -0.0177(5)
P1 0.00635(10) 0.00714(14) 0.01276(15) 0.00357(7) 0.00152(5) 0.00305(11)
O1 0.0089(3) 0.0130(3) 0.0220(4) 0.0015(3) 0.0048(3) 0.0057(3)
O2 0.0185(4) 0.0223(5) 0.0322(6) 0.0067(4) 0.0143(4) 0.0151(4)

loop_
_atom_type_symbol
_atom_type_description
_atom_type_scat_dispersion_real
_atom_type_scat_dispersion_imag
_atom_type_scat_source
O O 0.0106 0.006 'International Tables Vol C Tables 4.2.6.8 and 6.1.1.4'
Na Na 0.0362 0.0249 'International Tables Vol C Tables 4.2.6.8 and 6.1.1.4'
P P 0.1023 0.0942 'International Tables Vol C Tables 4.2.6.8 and 6.1.1.4'
V V 0.3005 0.5294 'International Tables Vol C Tables 4.2.6.8 and 6.1.1.4'

loop_
_geom_angle_atom_site_label_1
_geom_angle_atom_site_label_2
_geom_angle_atom_site_label_3
_geom_angle_site_symmetry_1
_geom_angle_site_symmetry_3
_geom_angle
_geom_angle_publ_flag
O2 V1 O2 2_665 . 96.44(6) no
O2 V1 O2 2_665 3_565 96.44(6) no
O2 V1 O2 . 3_565 96.44(6) no
O2 V1 O1 2_665 3_565 88.22(5) no
O2 V1 O1 . 3_565 89.72(5) no
O2 V1 O1 3_565 3_565 171.80(6) no
O2 V1 O1 2_665 . 89.72(5) no
O2 V1 O1 . . 171.80(6) no
O2 V1 O1 3_565 . 88.22(5) no
O1 V1 O1 3_565 . 85.05(5) no
O2 V1 O1 2_665 2_665 171.80(6) no
O2 V1 O1 . 2_665 88.22(5) no
O2 V1 O1 3_565 2_665 89.72(5) no
O1 V1 O1 3_565 2_665 85.05(5) no
O1 V1 O1 . 2_665 85.05(5) no
O1 Na1 O1 . 3_565 66.33(3) no
O1 Na1 O1 . 2_665 66.33(3) no
O1 Na1 O1 3_565 2_665 66.33(3) no
O1 Na1 O1 . 27 113.67(3) no
O1 Na1 O1 3_565 27 180 no
O1 Na1 O1 2_665 27 113.67(3) no
O1 Na1 O1 . 25_565 180 no
O1 Na1 O1 3_565 25_565 113.67(3) no
O1 Na1 O1 2_665 25_565 113.67(3) no
O1 Na1 O1 27 25_565 66.33(3) no
O1 Na1 O1 . 26_455 113.67(3) no
O1 Na1 O1 3_565 26_455 113.67(3) no
O1 Na1 O1 2_665 26_455 180 no
O1 Na1 O1 27 26_455 66.33(3) no
O1 Na1 O1 25_565 26_455 66.33(3) no
O1 Na2 O1 3_565 17_664 160.52(9) no
O1 Na2 O1 3_565 2_665 69.07(5) no
O1 Na2 O1 17_664 2_665 130.40(6) no
O1 Na2 O1 3_565 16_554 130.40(6) no
O1 Na2 O1 17_664 16_554 69.07(5) no
O1 Na2 O1 2_665 16_554 61.41(6) no
O1 Na2 O2 3_565 18_654 115.98(4) no
O1 Na2 O2 17_664 18_654 68.20(4) no
O1 Na2 O2 2_665 18_654 93.51(6) no
O1 Na2 O2 16_554 18_654 66.40(4) no
O1 Na2 O2 3_565 . 68.20(4) no
O1 Na2 O2 17_664 . 115.98(4) no
O1 Na2 O2 2_665 . 66.40(4) no
O1 Na2 O2 16_554 . 93.51(6) no
O2 Na2 O2 18_654 . 157.25(9) no
O1 Na2 O2 3_565 34_665 54.99(4) no
O1 Na2 O2 17_664 34_665 108.39(6) no
O1 Na2 O2 2_665 34_665 115.94(4) no
O1 Na2 O2 16_554 34_665 151.11(4) no
O2 Na2 O2 18_654 34_665 85.67(3) no
O2 Na2 O2 . 34_665 112.13(5) no
O1 Na2 O2 3_565 20_565 108.39(6) no
O1 Na2 O2 17_664 20_565 54.99(4) no
O1 Na2 O2 2_665 20_565 151.10(4) no
O1 Na2 O2 16_554 20_565 115.94(4) no
O2 Na2 O2 18_654 20_565 112.13(5) no
O2 Na2 O2 . 20_565 85.67(3) no
O2 Na2 O2 34_665 20_565 80.45(7) no
O2 P1 O2 36_455 20_455 111.67(12) no
O2 P1 O1 36_455 . 106.07(7) no
O2 P1 O1 20_455 . 112.18(7) no
O2 P1 O1 36_455 17_554 112.19(7) no
O2 P1 O1 20_455 17_554 106.07(7) no
O1 P1 O1 . 17_554 108.74(9) no
P1 O1 V1 . . 145.95(7) no
P1 O1 Na2 . 2_665 93.73(6) no
V1 O1 Na2 . 2_665 89.05(5) no
P1 O1 Na2 . 3_565 94.93(5) no
V1 O1 Na2 . 3_565 87.50(4) no
Na2 O1 Na2 2_665 3_565 169.09(5) no
P1 O1 Na1 . . 124.53(6) no
V1 O1 Na1 . . 89.52(4) no
Na2 O1 Na1 2_665 . 85.40(5) no
Na2 O1 Na1 3_565 . 84.23(4) no
P1 O2 V1 21_665 . 151.38(10) no
P1 O2 Na2 21_665 . 120.77(8) no
V1 O2 Na2 . . 83.72(5) no
P1 O2 Na2 21_665 21_655 77.85(5) no
V1 O2 Na2 . 21_655 107.30(6) no
Na2 O2 Na2 . 21_655 113.64(7) no

loop_
_geom_bond_atom_site_label_1
_geom_bond_atom_site_label_2
_geom_bond_site_symmetry_2
_geom_bond_distance
_geom_bond_publ_flag
V1 O2 2_665 1.9693(10) yes
V1 O2 . 1.9693(11) no
V1 O2 3_565 1.9693(10) no
V1 O1 3_565 2.0271(9) yes
V1 O1 . 2.0271(9) no
V1 O1 2_665 2.0271(9) no
V1 Na2 2_665 3.1070(6) no
V1 Na2 . 3.1070(7) no
V1 Na2 3_565 3.1070(6) no
V1 Na1 . 3.2096(3) no
Na1 O1 . 2.5045(11) yes
Na1 O1 3_565 2.5045(11) no
Na1 O1 2_665 2.5045(11) no
Na1 O1 27 2.5045(11) no
Na1 O1 25_565 2.5045(11) no
Na1 O1 26_455 2.5046(11) no
Na1 V1 25_565 3.2081(2) no
Na1 Na2 2_665 3.3193(6) no
Na1 Na2 26_455 3.3193(6) no
Na1 Na2 . 3.3193(6) no
Na1 Na2 3_565 3.3205(6) no
Na2 O1 3_565 2.3883(12) yes
Na2 O1 17_664 2.3883(12) no
Na2 O1 2_665 2.4448(19) yes
Na2 O1 16_554 2.4449(19) no
Na2 O2 18_654 2.6280(16) yes
Na2 O2 . 2.6281(16) no
Na2 O2 34_665 2.8352(19) yes
Na2 O2 20_565 2.8352(19) no
Na2 P1 1_665 2.9222(11) no
Na2 P1 3_565 2.9222(11) no
Na2 P1 2_665 2.9968(17) no
P1 O2 36_455 1.5227(12) yes
P1 O2 20_455 1.5227(12) no
P1 O1 . 1.5358(10) yes
P1 O1 17_554 1.5359(10) no
P1 Na2 1_445 2.9222(11) no
P1 Na2 2_665 2.9222(11) no
P1 Na2 3_565 2.9968(17) no
O1 Na2 2_665 2.3883(12) no
O1 Na2 3_565 2.4448(19) no
